data_4064618
loop_
_publ_author_name
'Achard, Thierry'
'Benet-Buchholz, Jordi'
'Escudero-Ad\'an, Eduardo C.'
'Riera, Antoni'
'Verdaguer, Xavier'

_publ_section_title
;
 N-Benzyl-N-phosphino-tert-butylsulfinamide and Its Coordination Modes
 with Ir(I), Cu(I), Pd(II), and Pt(II): P,S or P,O?
;
_journal_issue 11
_journal_name_full Organometallics
_journal_page_first 3119
_journal_paper_doi 10.1021/om200217j
_journal_volume 30
_journal_year 2011
_chemical_absolute_configuration ad
_chemical_formula_sum 'C25 H28 Cl8 N O P Pt S'
_chemical_formula_weight 900.20
_chemical_name_systematic
; 
 ? 
;
_space_group_IT_number 19
_symmetry_cell_setting orthorhombic
_symmetry_space_group_name_Hall 'P 2ac 2ab'
_symmetry_space_group_name_H-M 'P 21 21 21'
_atom_sites_solution_hydrogens geom
_atom_sites_solution_primary direct
_atom_sites_solution_secondary difmap
_audit_creation_method SHELXL-97
_cell_angle_alpha 90.00
_cell_angle_beta 90.00
_cell_angle_gamma 90.00
_cell_formula_units_Z 4
_cell_length_a 8.7583(9)
_cell_length_b 19.3409(19)
_cell_length_c 19.5065(19)
_cell_measurement_reflns_used 9921
_cell_measurement_temperature 100(2)
_cell_measurement_theta_max 28.75
_cell_measurement_theta_min 2.35
_cell_volume 3304.3(6)
_computing_cell_refinement 'Bruker APEX2 v2009.1-0'
_computing_data_collection 'Bruker APEX2 v2009.1-0'
_computing_data_reduction 'Bruker SAINT V7.60A'
_computing_molecular_graphics 'Bruker SHELXTL'
_computing_publication_material 'Bruker SHELXTL'
_computing_structure_refinement 'SHELXS-97 (Sheldrick, 2008)'
_computing_structure_solution 'SHELXS-97 (Sheldrick, 2008)'
_diffrn_ambient_temperature 100(2)
_diffrn_detector_area_resol_mean 512
_diffrn_detector_type '4K CCD area detector APEX II'
_diffrn_measured_fraction_theta_full 0.999
_diffrn_measured_fraction_theta_max 0.954
_diffrn_measurement_device_type 'Kappa 4-axis goniometer bruker-nonius'
_diffrn_measurement_method
;
 Fullsphere data collection, phi and omega scans
;
_diffrn_measurement_specimen_support 'magnetic support whith 10 micron nylon fiber cryoloop'
_diffrn_radiation_monochromator 'Multilayer Montel 200 mirrors'
_diffrn_radiation_type MoK\a
_diffrn_radiation_wavelength 0.71073
_diffrn_reflns_av_R_equivalents 0.0321
_diffrn_reflns_av_sigmaI/netI 0.0362
_diffrn_reflns_limit_h_max 11
_diffrn_reflns_limit_h_min -11
_diffrn_reflns_limit_k_max 26
_diffrn_reflns_limit_k_min -24
_diffrn_reflns_limit_l_max 26
_diffrn_reflns_limit_l_min -15
_diffrn_reflns_number 23824
_diffrn_reflns_theta_full 27.50
_diffrn_reflns_theta_max 28.81
_diffrn_reflns_theta_min 1.48
_diffrn_source 'rotating anode X-ray tube'
_diffrn_source_current 70
_diffrn_source_power 50
_diffrn_source_size '3 mm x 0.3 mm fine focus'
_diffrn_source_type 'Bruker-Nonius FR 591'
_exptl_absorpt_coefficient_mu 5.027
_exptl_absorpt_correction_T_max 0.9515
_exptl_absorpt_correction_T_min 0.3139
_exptl_absorpt_correction_type empirical
_exptl_absorpt_process_details
; 
 SADABS Version 2008/1 Bruker-Nonius
 Blessing, Acta Cryst. (1995) A51 33-38
;
_exptl_crystal_colour yellow
_exptl_crystal_density_diffrn 1.810
_exptl_crystal_density_method 'not measured'
_exptl_crystal_description needle
_exptl_crystal_F_000 1752
_exptl_crystal_size_max 0.30
_exptl_crystal_size_mid 0.01
_exptl_crystal_size_min 0.01
_refine_diff_density_max 1.454
_refine_diff_density_min -1.101
_refine_diff_density_rms 0.113
_refine_ls_abs_structure_details 'Flack H D (1983), Acta Cryst. A39, 876-881'
_refine_ls_abs_structure_Flack -0.013(4)
_refine_ls_extinction_method none
_refine_ls_goodness_of_fit_ref 1.026
_refine_ls_hydrogen_treatment noref
_refine_ls_matrix_type full
_refine_ls_number_parameters 346
_refine_ls_number_reflns 7989
_refine_ls_number_restraints 0
_refine_ls_restrained_S_all 1.026
_refine_ls_R_factor_all 0.0276
_refine_ls_R_factor_gt 0.0254
_refine_ls_shift/su_max 0.000
_refine_ls_shift/su_mean 0.000
_refine_ls_structure_factor_coef Fsqd
_refine_ls_weighting_details 'calc w=1/[\s^2^(Fo^2^)+(0.0260P)^2^+4.3776P] where P=(Fo^2^+2Fc^2^)/3'
_refine_ls_weighting_scheme calc
_refine_ls_wR_factor_gt 0.0561
_refine_ls_wR_factor_ref 0.0582
_reflns_number_gt 7633
_reflns_number_total 7989
_reflns_threshold_expression >2sigma(I)
_cod_data_source_file om200217j_si_002.cif
_cod_data_source_block compound_8
_cod_depositor_comments
;
The following automatic conversions were performed:
'_diffrn_measurement_specimen_suppport' tag replaced with
'_diffrn_measurement_specimen_support'.

Automatic conversion script
Id: cif_correct_tags 1440 2010-10-19 06:21:57Z saulius 

The following automatic conversions were performed:

'_symmetry_cell_setting' value 'Orthorhombic' changed to
'orthorhombic' according to
/home/saulius/struct/CIF-dictionaries/cif_core.dic dictionary named
'cif_core.dic' version 2.4.1 from 2010-06-29.

Automatic conversion script
Id: cif_fix_values 1715 2011-07-08 13:25:40Z adriana 
;
_cod_original_sg_symbol_H-M P2(1)2(1)2(1)
_cod_database_code 4064618

loop_
_symmetry_equiv_pos_as_xyz
'x, y, z'
'-x+1/2, -y, z+1/2'
'-x, y+1/2, -z+1/2'
'x+1/2, -y+1/2, -z'

loop_
_atom_site_label
_atom_site_type_symbol
_atom_site_fract_x
_atom_site_fract_y
_atom_site_fract_z
_atom_site_U_iso_or_equiv
_atom_site_adp_type
_atom_site_occupancy
_atom_site_symmetry_multiplicity
_atom_site_calc_flag
_atom_site_refinement_flags
C1 C 0.5853(5) 0.2549(2) 0.11163(19) 0.0172(8) Uani 1 1 d .
C2 C 0.5401(7) 0.1814(3) 0.1308(2) 0.0319(12) Uani 1 1 d .
H2A H 0.5065 0.1566 0.0896 0.048 Uiso 1 1 calc R
H2B H 0.4566 0.1827 0.1642 0.048 Uiso 1 1 calc R
H2C H 0.6281 0.1575 0.1508 0.048 Uiso 1 1 calc R
C3 C 0.7089(5) 0.2563(2) 0.0570(2) 0.0206(9) Uani 1 1 d .
H3A H 0.6698 0.2354 0.0147 0.031 Uiso 1 1 calc R
H3B H 0.7978 0.2301 0.0730 0.031 Uiso 1 1 calc R
H3C H 0.7390 0.3042 0.0480 0.031 Uiso 1 1 calc R
C4 C 0.4492(5) 0.2989(3) 0.0885(2) 0.0291(11) Uani 1 1 d .
H4A H 0.4788 0.3478 0.0878 0.044 Uiso 1 1 calc R
H4B H 0.3640 0.2924 0.1204 0.044 Uiso 1 1 calc R
H4C H 0.4176 0.2846 0.0424 0.044 Uiso 1 1 calc R
C5 C 0.5705(5) 0.1578(2) 0.3285(2) 0.0141(8) Uani 1 1 d .
C6 C 0.4256(5) 0.1404(2) 0.3048(2) 0.0185(8) Uani 1 1 d .
H6 H 0.3666 0.1732 0.2801 0.022 Uiso 1 1 calc R
C7 C 0.3684(6) 0.0754(2) 0.3174(2) 0.0241(9) Uani 1 1 d .
H7 H 0.2700 0.0634 0.3006 0.029 Uiso 1 1 calc R
C8 C 0.4501(6) 0.0278(2) 0.3534(3) 0.0260(10) Uani 1 1 d .
H8 H 0.4097 -0.0171 0.3609 0.031 Uiso 1 1 calc R
C9 C 0.5927(6) 0.0452(2) 0.3792(3) 0.0315(12) Uani 1 1 d .
H9 H 0.6484 0.0124 0.4056 0.038 Uiso 1 1 calc R
C10 C 0.6543(6) 0.1101(2) 0.3668(3) 0.0283(10) Uani 1 1 d .
H10 H 0.7522 0.1220 0.3842 0.034 Uiso 1 1 calc R
C11 C 0.6860(5) 0.2826(2) 0.3901(2) 0.0146(8) Uani 1 1 d .
C12 C 0.5893(5) 0.2687(2) 0.4451(2) 0.0211(9) Uani 1 1 d .
H12 H 0.5105 0.2353 0.4406 0.025 Uiso 1 1 calc R
C13 C 0.6087(6) 0.3041(2) 0.5065(2) 0.0259(11) Uani 1 1 d .
H13 H 0.5426 0.2949 0.5441 0.031 Uiso 1 1 calc R
C14 C 0.7236(6) 0.3525(3) 0.5132(2) 0.0299(11) Uani 1 1 d .
H14 H 0.7361 0.3766 0.5553 0.036 Uiso 1 1 calc R
C15 C 0.8206(5) 0.3662(2) 0.4589(3) 0.0269(11) Uani 1 1 d .
H15 H 0.8992 0.3997 0.4639 0.032 Uiso 1 1 calc R
C16 C 0.8038(5) 0.3312(2) 0.3969(2) 0.0206(9) Uani 1 1 d .
H16 H 0.8713 0.3401 0.3598 0.025 Uiso 1 1 calc R
C17 C 0.3995(4) 0.3204(2) 0.2568(2) 0.0161(8) Uani 1 1 d .
H17A H 0.3172 0.2860 0.2502 0.019 Uiso 1 1 calc R
H17B H 0.3925 0.3546 0.2192 0.019 Uiso 1 1 calc R
C18 C 0.3761(5) 0.35665(19) 0.3241(2) 0.0151(8) Uani 1 1 d .
C19 C 0.2672(5) 0.3341(2) 0.3698(2) 0.0194(9) Uani 1 1 d .
H19 H 0.2056 0.2952 0.3587 0.023 Uiso 1 1 calc R
C20 C 0.2467(5) 0.3679(3) 0.4322(2) 0.0253(10) Uani 1 1 d .
H20 H 0.1722 0.3519 0.4639 0.030 Uiso 1 1 calc R
C21 C 0.3349(6) 0.4242(2) 0.4475(2) 0.0259(10) Uani 1 1 d .
H21 H 0.3212 0.4473 0.4901 0.031 Uiso 1 1 calc R
C22 C 0.4439(6) 0.4481(2) 0.4019(2) 0.0251(10) Uani 1 1 d .
H22 H 0.5040 0.4874 0.4129 0.030 Uiso 1 1 calc R
C23 C 0.4647(5) 0.4144(2) 0.3403(2) 0.0204(9) Uani 1 1 d .
H23 H 0.5394 0.4306 0.3088 0.024 Uiso 1 1 calc R
C1B C 0.9725(5) 0.4277(2) 0.0853(2) 0.0230(10) Uani 1 1 d .
H1B H 0.9409 0.3879 0.1149 0.028 Uiso 1 1 calc R
C1C C 0.5123(6) 0.4311(2) 0.8521(3) 0.0271(10) Uani 1 1 d .
H1C H 0.5359 0.3842 0.8335 0.032 Uiso 1 1 calc R
Cl1 Cl 1.05091(11) 0.25453(6) 0.15506(5) 0.0204(2) Uani 1 1 d .
Cl2 Cl 1.02677(12) 0.17865(5) 0.30644(5) 0.0182(2) Uani 1 1 d .
Cl1B Cl 1.00221(16) 0.50052(9) 0.13742(9) 0.0547(5) Uani 1 1 d .
Cl2B Cl 1.14306(15) 0.40589(5) 0.04204(6) 0.0258(2) Uani 1 1 d .
Cl3B Cl 0.82677(14) 0.44471(6) 0.02555(6) 0.0312(3) Uani 1 1 d .
Cl1C Cl 0.6707(2) 0.48332(12) 0.83998(9) 0.0821(8) Uani 1 1 d .
Cl2C Cl 0.47276(18) 0.42285(9) 0.94049(7) 0.0459(4) Uani 1 1 d .
Cl3C Cl 0.3517(2) 0.46310(9) 0.80931(8) 0.0573(4) Uani 1 1 d .
N1 N 0.5513(3) 0.28460(16) 0.25314(16) 0.0133(7) Uani 1 1 d .
O1 O 0.6895(3) 0.37030(15) 0.17124(15) 0.0183(6) Uani 1 1 d .
P1 P 0.66114(11) 0.23868(5) 0.30956(5) 0.01172(17) Uani 1 1 d .
Pt1 Pt 0.857695(16) 0.239612(7) 0.238190(7) 0.01107(4) Uani 1 1 d .
S1 S 0.67199(11) 0.29683(5) 0.18757(5) 0.01191(19) Uani 1 1 d .

loop_
_atom_site_aniso_label
_atom_site_aniso_U_11
_atom_site_aniso_U_22
_atom_site_aniso_U_33
_atom_site_aniso_U_23
_atom_site_aniso_U_13
_atom_site_aniso_U_12
C1 0.0161(18) 0.024(2) 0.0111(17) -0.0021(16) -0.0027(14) -0.0007(17)
C2 0.046(3) 0.034(3) 0.016(2) -0.001(2) -0.001(2) -0.022(2)
C3 0.0178(19) 0.031(2) 0.0128(18) -0.0025(18) 0.0012(15) -0.0018(18)
C4 0.018(2) 0.056(3) 0.013(2) -0.005(2) -0.0055(18) 0.008(2)
C5 0.016(2) 0.0146(18) 0.0121(19) -0.0016(15) 0.0008(16) -0.0019(15)
C6 0.014(2) 0.027(2) 0.014(2) 0.0037(16) -0.0011(17) -0.0013(17)
C7 0.020(2) 0.030(2) 0.022(2) -0.0042(17) 0.004(2) -0.008(2)
C8 0.025(2) 0.017(2) 0.037(3) -0.0041(19) 0.008(2) -0.0071(18)
C9 0.021(2) 0.020(2) 0.053(3) 0.012(2) -0.008(2) -0.0022(18)
C10 0.016(2) 0.025(2) 0.043(3) 0.0070(19) -0.006(2) -0.005(2)
C11 0.018(2) 0.0157(17) 0.0103(18) -0.0015(14) -0.0023(15) 0.0034(14)
C12 0.029(2) 0.019(2) 0.016(2) -0.0005(17) -0.0009(17) 0.0052(17)
C13 0.041(3) 0.024(2) 0.013(2) -0.0001(16) 0.001(2) 0.0116(19)
C14 0.044(3) 0.030(2) 0.016(2) -0.0079(19) -0.013(2) 0.015(2)
C15 0.024(3) 0.024(2) 0.032(3) -0.0077(19) -0.015(2) 0.0043(18)
C16 0.018(2) 0.024(2) 0.020(2) -0.0034(17) -0.0042(17) 0.0010(17)
C17 0.0106(18) 0.0237(19) 0.0139(19) -0.0047(16) -0.0023(15) 0.0070(13)
C18 0.014(2) 0.0161(17) 0.0155(19) -0.0002(14) -0.0008(17) 0.0015(15)
C19 0.019(2) 0.020(2) 0.019(2) -0.0009(17) -0.0002(18) -0.0046(16)
C20 0.022(2) 0.036(3) 0.018(2) -0.0014(19) 0.0086(19) 0.0049(19)
C21 0.028(3) 0.031(2) 0.019(2) -0.0108(18) 0.002(2) 0.008(2)
C22 0.027(3) 0.019(2) 0.030(3) -0.0064(18) -0.003(2) -0.0004(18)
C23 0.014(2) 0.022(2) 0.025(2) 0.0001(18) 0.0004(18) -0.0029(16)
C1B 0.019(2) 0.028(2) 0.022(2) -0.0039(18) 0.0042(19) -0.0012(18)
C1C 0.029(3) 0.022(2) 0.031(3) -0.0068(19) 0.005(2) -0.0034(19)
Cl1 0.0129(4) 0.0270(5) 0.0212(5) 0.0037(4) 0.0045(4) -0.0005(4)
Cl2 0.0145(5) 0.0218(5) 0.0183(5) 0.0017(4) -0.0055(4) 0.0032(4)
Cl1B 0.0298(8) 0.0730(11) 0.0613(10) -0.0486(9) 0.0143(7) -0.0097(7)
Cl2B 0.0219(5) 0.0228(5) 0.0327(6) -0.0065(4) 0.0054(5) 0.0010(5)
Cl3B 0.0250(7) 0.0378(6) 0.0308(6) 0.0098(5) 0.0014(5) 0.0018(5)
Cl1C 0.0810(14) 0.1103(15) 0.0551(11) -0.0359(10) 0.0378(10) -0.0725(13)
Cl2C 0.0409(8) 0.0687(10) 0.0283(7) 0.0087(7) 0.0062(6) -0.0076(7)
Cl3C 0.0631(10) 0.0699(10) 0.0389(8) 0.0064(7) 0.0055(9) 0.0294(10)
N1 0.0091(14) 0.0223(15) 0.0085(17) 0.0018(12) 0.0014(12) 0.0029(11)
O1 0.0197(16) 0.0162(14) 0.0190(15) 0.0026(12) 0.0011(12) 0.0018(11)
P1 0.0111(4) 0.0145(4) 0.0096(4) -0.0003(4) -0.0017(3) 0.0006(4)
Pt1 0.00872(6) 0.01329(6) 0.01119(6) -0.00012(5) -0.00062(5) 0.00024(5)
S1 0.0112(5) 0.0146(4) 0.0099(4) 0.0003(3) 0.0000(3) 0.0009(3)

loop_
_atom_type_symbol
_atom_type_description
_atom_type_scat_dispersion_real
_atom_type_scat_dispersion_imag
_atom_type_scat_source
C C 0.0033 0.0016 'International Tables Vol C Tables 4.2.6.8 and 6.1.1.4'
H H 0.0000 0.0000 'International Tables Vol C Tables 4.2.6.8 and 6.1.1.4'
N N 0.0061 0.0033 'International Tables Vol C Tables 4.2.6.8 and 6.1.1.4'
O O 0.0106 0.0060 'International Tables Vol C Tables 4.2.6.8 and 6.1.1.4'
P P 0.1023 0.0942 'International Tables Vol C Tables 4.2.6.8 and 6.1.1.4'
S S 0.1246 0.1234 'International Tables Vol C Tables 4.2.6.8 and 6.1.1.4'
Cl Cl 0.1484 0.1585 'International Tables Vol C Tables 4.2.6.8 and 6.1.1.4'
Pt Pt -1.7033 8.3905 'International Tables Vol C Tables 4.2.6.8 and 6.1.1.4'

loop_
_geom_angle_atom_site_label_1
_geom_angle_atom_site_label_2
_geom_angle_atom_site_label_3
_geom_angle
C3 C1 C2 111.9(4)
C3 C1 C4 109.8(3)
C2 C1 C4 112.9(4)
C3 C1 S1 105.1(3)
C2 C1 S1 108.6(3)
C4 C1 S1 108.2(3)
C6 C5 C10 119.9(4)
C6 C5 P1 123.1(3)
C10 C5 P1 117.0(3)
C7 C6 C5 119.6(4)
C8 C7 C6 121.2(5)
C7 C8 C9 119.8(4)
C8 C9 C10 120.4(4)
C9 C10 C5 119.1(4)
C12 C11 C16 120.2(4)
C12 C11 P1 120.5(3)
C16 C11 P1 119.3(3)
C13 C12 C11 119.7(4)
C14 C13 C12 120.2(4)
C13 C14 C15 120.4(4)
C14 C15 C16 120.4(4)
C15 C16 C11 119.1(4)
N1 C17 C18 112.2(3)
C19 C18 C23 119.5(4)
C19 C18 C17 120.8(4)
C23 C18 C17 119.7(4)
C18 C19 C20 120.4(4)
C21 C20 C19 119.4(4)
C20 C21 C22 120.9(4)
C23 C22 C21 119.7(4)
C22 C23 C18 120.1(4)
Cl1B C1B Cl3B 110.0(3)
Cl1B C1B Cl2B 110.0(3)
Cl3B C1B Cl2B 109.9(3)
Cl1C C1C Cl3C 111.9(3)
Cl1C C1C Cl2C 110.1(3)
Cl3C C1C Cl2C 109.9(3)
C17 N1 S1 122.0(3)
C17 N1 P1 135.0(3)
S1 N1 P1 102.08(16)
N1 P1 C5 109.66(18)
N1 P1 C11 112.61(17)
C5 P1 C11 106.65(19)
N1 P1 Pt1 91.64(11)
C5 P1 Pt1 118.73(14)
C11 P1 Pt1 116.80(14)
S1 Pt1 P1 73.24(4)
S1 Pt1 Cl2 170.77(4)
P1 Pt1 Cl2 97.57(4)
S1 Pt1 Cl1 99.21(4)
P1 Pt1 Cl1 171.87(4)
Cl2 Pt1 Cl1 89.93(4)
O1 S1 N1 111.65(17)
O1 S1 C1 107.08(18)
N1 S1 C1 106.85(17)
O1 S1 Pt1 120.54(13)
N1 S1 Pt1 93.03(11)
C1 S1 Pt1 116.22(14)

loop_
_geom_bond_atom_site_label_1
_geom_bond_atom_site_label_2
_geom_bond_distance
C1 C3 1.520(5)
C1 C2 1.523(6)
C1 C4 1.533(6)
C1 S1 1.852(4)
C5 C6 1.392(6)
C5 C10 1.395(6)
C5 P1 1.793(4)
C6 C7 1.376(6)
C7 C8 1.361(7)
C8 C9 1.387(7)
C9 C10 1.389(6)
C11 C12 1.393(6)
C11 C16 1.401(6)
C11 P1 1.799(4)
C12 C13 1.391(6)
C13 C14 1.381(7)
C14 C15 1.383(7)
C15 C16 1.394(6)
C17 N1 1.500(4)
C17 C18 1.501(5)
C18 C19 1.377(6)
C18 C23 1.397(6)
C19 C20 1.394(6)
C20 C21 1.369(7)
C21 C22 1.384(7)
C22 C23 1.378(6)
C1B Cl1B 1.756(5)
C1B Cl3B 1.760(5)
C1B Cl2B 1.767(5)
C1C Cl1C 1.732(5)
C1C Cl3C 1.749(5)
C1C Cl2C 1.765(5)
Cl1 Pt1 2.3614(9)
Cl2 Pt1 2.3142(10)
N1 S1 1.676(3)
N1 P1 1.711(3)
O1 S1 1.464(3)
P1 Pt1 2.2141(10)
Pt1 S1 2.2011(9)
